data_4031312
loop_
_publ_author_name
'Thomson, Paul F.'
'Parrish, Damon'
'Pradhan, Padmanava'
'Lakshman, Mahesh K.'

_publ_section_title
;
 Modular, Metal-Catalyzed Cycloisomerization Approach to Angularly Fused
 Polycyclic Aromatic Hydrocarbons and Their Oxidized Derivatives.
;
_journal_issue 15
_journal_name_full 'The Journal of organic chemistry'
_journal_page_first 7435
_journal_page_last 7446
_journal_paper_doi 10.1021/acs.joc.5b00931
_journal_volume 80
_journal_year 2015
_chemical_formula_moiety 'C20 H14'
_chemical_formula_sum 'C20 H14'
_chemical_formula_weight 254.31
_chemical_name_systematic
; 
 4,5-dihydrobenzo[l]acephenanthrylene 
;
_space_group_IT_number 14
_symmetry_cell_setting monoclinic
_symmetry_space_group_name_Hall '-P 2yn'
_symmetry_space_group_name_H-M 'P 1 21/n 1'
_atom_sites_solution_hydrogens geom
_atom_sites_solution_primary direct
_atom_sites_solution_secondary difmap
_audit_creation_date 2010-01-06
_audit_creation_method 'from SHELXTL CIF, local template and enCIFer'
_cell_angle_alpha 90.00
_cell_angle_beta 96.0580(10)
_cell_angle_gamma 90.00
_cell_formula_units_Z 4
_cell_length_a 7.7302(7)
_cell_length_b 8.0355(7)
_cell_length_c 21.3019(18)
_cell_measurement_temperature 296(2)
_cell_volume 1315.8(2)
_computing_cell_refinement 'Bruker APEX2 v2009.3-0 (Bruker, 2009)'
_computing_data_collection 'Bruker APEX2 v2009.3-0 (Bruker, 2009)'
_computing_data_reduction
;
Bruker SAINT v7.60A (Bruker, 2009), Bruker XPREP v2008/2 (Bruker, 2008)
;
_computing_molecular_graphics 'Bruker SHELXTL v2008/4 (Bruker, 2008)'
_computing_publication_material 'Bruker SHELXTL v2008/4 (Bruker, 2008)'
_computing_structure_refinement 'Bruker SHELXTL v2008/4 (Bruker, 2008)'
_computing_structure_solution 'Bruker SHELXTL v2008/4 (Bruker, 2008)'
_diffrn_ambient_temperature 296(2)
_diffrn_measured_fraction_theta_full 0.983
_diffrn_measured_fraction_theta_max 0.983
_diffrn_measurement_device_type 'Bruker SMART APEX II CCD'
_diffrn_measurement_method '\w scans'
_diffrn_radiation_monochromator graphite
_diffrn_radiation_source 'fine focus sealed tube'
_diffrn_radiation_type MoK\a
_diffrn_radiation_wavelength 0.71073
_diffrn_reflns_av_R_equivalents 0.0197
_diffrn_reflns_av_sigmaI/netI 0.0165
_diffrn_reflns_limit_h_max 9
_diffrn_reflns_limit_h_min -8
_diffrn_reflns_limit_k_max 10
_diffrn_reflns_limit_k_min -10
_diffrn_reflns_limit_l_max 26
_diffrn_reflns_limit_l_min -26
_diffrn_reflns_number 11776
_diffrn_reflns_theta_full 26.48
_diffrn_reflns_theta_max 26.48
_diffrn_reflns_theta_min 2.71
_exptl_absorpt_coefficient_mu 0.073
_exptl_absorpt_correction_T_max 0.7454
_exptl_absorpt_correction_T_min 0.6788
_exptl_absorpt_correction_type multi-scan
_exptl_absorpt_process_details 'SADABS v2008/1 (Bruker, 2008)'
_exptl_crystal_colour colorless
_exptl_crystal_density_diffrn 1.284
_exptl_crystal_density_method 'not measured'
_exptl_crystal_description prism
_exptl_crystal_F_000 536
_exptl_crystal_size_max 0.35
_exptl_crystal_size_mid 0.14
_exptl_crystal_size_min 0.13
_refine_diff_density_max 0.146
_refine_diff_density_min -0.174
_refine_diff_density_rms 0.041
_refine_ls_extinction_method none
_refine_ls_goodness_of_fit_ref 1.035
_refine_ls_hydrogen_treatment constr
_refine_ls_matrix_type full
_refine_ls_number_parameters 181
_refine_ls_number_reflns 2670
_refine_ls_number_restraints 0
_refine_ls_restrained_S_all 1.035
_refine_ls_R_factor_all 0.0513
_refine_ls_R_factor_gt 0.0409
_refine_ls_shift/su_max 0.000
_refine_ls_shift/su_mean 0.000
_refine_ls_structure_factor_coef Fsqd
_refine_ls_weighting_details 'calc w=1/[\s^2^(Fo^2^)+(0.0569P)^2^+0.2145P] where P=(Fo^2^+2Fc^2^)/3'
_refine_ls_weighting_scheme calc
_refine_ls_wR_factor_gt 0.1056
_refine_ls_wR_factor_ref 0.1136
_reflns_number_gt 2146
_reflns_number_total 2670
_reflns_threshold_expression I>2\s(I)
_cod_data_source_file jo5b00931_si_006.cif
_cod_data_source_block lak009
_cod_depositor_comments
;
The following automatic conversions were performed:

'_symmetry_cell_setting' value 'Monoclinic' changed to 'monoclinic'
according to
/usr/data/users/saulius/crontab/automatic-downloads/rss-feeds/ACS/lib/dictionaries/cif_core.dic
dictionary named 'cif_core.dic' version 2.4.2 from 2011-04-26.

Automatic conversion script
Id: cif_fix_values 3271 2015-04-21 07:52:19Z andrius 

 Adding full bibliography for 4031309--4031313.cif.
;
_cod_original_sg_symbol_H-M P2(1)/n
_cod_database_code 4031312

loop_
_symmetry_equiv_pos_as_xyz
'x, y, z'
'-x+1/2, y+1/2, -z+1/2'
'-x, -y, -z'
'x-1/2, -y-1/2, z-1/2'

loop_
_atom_site_label
_atom_site_type_symbol
_atom_site_fract_x
_atom_site_fract_y
_atom_site_fract_z
_atom_site_U_iso_or_equiv
_atom_site_adp_type
_atom_site_occupancy
_atom_site_symmetry_multiplicity
_atom_site_calc_flag
_atom_site_refinement_flags
C1 C 0.00818(17) 0.08960(15) 0.18536(5) 0.0392(3) Uani 1 1 d .
C2 C 0.11965(19) -0.01197(16) 0.22681(6) 0.0480(3) Uani 1 1 d .
C3 C 0.0756(2) -0.04520(19) 0.28848(7) 0.0615(4) Uani 1 1 d .
H3 H 0.1456 -0.1162 0.3146 0.074 Uiso 1 1 calc R
C4 C -0.0662(2) 0.0240(2) 0.31017(7) 0.0643(4) Uani 1 1 d .
H4 H -0.0946 -0.0014 0.3504 0.077 Uiso 1 1 calc R
C5 C -0.1690(2) 0.1334(2) 0.27184(7) 0.0625(4) Uani 1 1 d .
H5 H -0.2633 0.1852 0.2874 0.075 Uiso 1 1 calc R
C6 C -0.13256(18) 0.16556(18) 0.21135(6) 0.0507(4) Uani 1 1 d .
H6 H -0.2028 0.2397 0.1867 0.061 Uiso 1 1 calc R
C7 C 0.2774(2) -0.07216(18) 0.20711(7) 0.0586(4) Uani 1 1 d .
H7 H 0.3483 -0.1411 0.2338 0.070 Uiso 1 1 calc R
C8 C 0.32613(19) -0.03108(17) 0.15034(7) 0.0526(4) Uani 1 1 d .
H8 H 0.4341 -0.0659 0.1398 0.063 Uiso 1 1 calc R
C9 C 0.21629(16) 0.06461(15) 0.10591(6) 0.0398(3) Uani 1 1 d .
C10 C 0.05123(16) 0.11803(13) 0.12119(5) 0.0358(3) Uani 1 1 d .
C11 C -0.06355(15) 0.19777(14) 0.07149(5) 0.0345(3) Uani 1 1 d .
C12 C 0.00824(15) 0.23452(13) 0.01483(5) 0.0359(3) Uani 1 1 d .
C13 C 0.17783(16) 0.18752(15) 0.00214(6) 0.0397(3) Uani 1 1 d .
C14 C 0.27758(17) 0.09986(15) 0.04623(6) 0.0428(3) Uani 1 1 d .
H14 H 0.3865 0.0622 0.0378 0.051 Uiso 1 1 calc R
C15 C -0.24317(16) 0.23652(15) 0.07009(6) 0.0403(3) Uani 1 1 d .
H15 H -0.3025 0.2074 0.1043 0.048 Uiso 1 1 calc R
C16 C -0.33106(17) 0.31619(16) 0.01931(6) 0.0467(3) Uani 1 1 d .
H16 H -0.4479 0.3419 0.0207 0.056 Uiso 1 1 calc R
C17 C -0.25186(18) 0.36031(16) -0.03460(6) 0.0488(3) Uani 1 1 d .
H17 H -0.3129 0.4185 -0.0676 0.059 Uiso 1 1 calc R
C18 C -0.08179(17) 0.31506(15) -0.03714(6) 0.0413(3) Uani 1 1 d .
C19 C 0.03549(19) 0.33143(17) -0.08912(6) 0.0507(4) Uani 1 1 d .
H19A H 0.0571 0.4476 -0.0979 0.061 Uiso 1 1 calc R
H19B H -0.0164 0.2787 -0.1275 0.061 Uiso 1 1 calc R
C20 C 0.20560(19) 0.24277(18) -0.06393(6) 0.0502(3) Uani 1 1 d .
H20A H 0.2269 0.1478 -0.0901 0.060 Uiso 1 1 calc R
H20B H 0.3037 0.3183 -0.0631 0.060 Uiso 1 1 calc R

loop_
_atom_site_aniso_label
_atom_site_aniso_U_11
_atom_site_aniso_U_22
_atom_site_aniso_U_33
_atom_site_aniso_U_23
_atom_site_aniso_U_13
_atom_site_aniso_U_12
C1 0.0433(7) 0.0368(6) 0.0366(6) -0.0028(5) 0.0010(5) -0.0063(5)
C2 0.0585(9) 0.0416(7) 0.0423(7) 0.0010(5) -0.0021(6) -0.0025(6)
C3 0.0845(12) 0.0547(9) 0.0427(8) 0.0081(6) -0.0048(7) -0.0070(8)
C4 0.0825(12) 0.0726(10) 0.0387(7) 0.0008(7) 0.0111(7) -0.0209(9)
C5 0.0606(9) 0.0825(11) 0.0459(8) -0.0090(7) 0.0128(7) -0.0093(8)
C6 0.0482(8) 0.0638(9) 0.0404(7) -0.0034(6) 0.0060(6) -0.0003(6)
C7 0.0650(10) 0.0538(8) 0.0538(8) 0.0079(6) -0.0082(7) 0.0136(7)
C8 0.0449(8) 0.0534(8) 0.0583(8) 0.0000(6) -0.0005(6) 0.0119(6)
C9 0.0378(7) 0.0361(6) 0.0448(7) -0.0030(5) 0.0015(5) -0.0007(5)
C10 0.0373(6) 0.0316(6) 0.0380(6) -0.0031(4) 0.0016(5) -0.0031(5)
C11 0.0357(6) 0.0308(5) 0.0368(6) -0.0041(4) 0.0026(5) -0.0034(5)
C12 0.0383(6) 0.0312(6) 0.0379(6) -0.0033(4) 0.0028(5) -0.0062(5)
C13 0.0411(7) 0.0372(6) 0.0416(6) -0.0051(5) 0.0086(5) -0.0080(5)
C14 0.0355(7) 0.0425(7) 0.0516(7) -0.0046(5) 0.0099(5) -0.0003(5)
C15 0.0372(7) 0.0424(7) 0.0414(6) -0.0035(5) 0.0040(5) -0.0014(5)
C16 0.0368(7) 0.0481(7) 0.0534(8) -0.0033(6) -0.0029(6) 0.0028(5)
C17 0.0524(8) 0.0455(7) 0.0455(7) 0.0038(5) -0.0089(6) 0.0011(6)
C18 0.0489(7) 0.0358(6) 0.0381(6) -0.0007(5) -0.0001(5) -0.0070(5)
C19 0.0645(9) 0.0476(7) 0.0400(7) 0.0022(5) 0.0054(6) -0.0116(6)
C20 0.0547(8) 0.0530(8) 0.0446(7) -0.0007(6) 0.0139(6) -0.0111(6)

loop_
_atom_type_symbol
_atom_type_description
_atom_type_scat_dispersion_real
_atom_type_scat_dispersion_imag
_atom_type_scat_source
C C 0.0033 0.0016 'International Tables Vol C Tables 4.2.6.8 and 6.1.1.4'
H H 0.0000 0.0000 'International Tables Vol C Tables 4.2.6.8 and 6.1.1.4'

loop_
_geom_angle_atom_site_label_1
_geom_angle_atom_site_label_2
_geom_angle_atom_site_label_3
_geom_angle
C6 C1 C2 116.48(12)
C6 C1 C10 124.17(11)
C2 C1 C10 119.21(12)
C7 C2 C3 120.62(13)
C7 C2 C1 119.71(12)
C3 C2 C1 119.60(14)
C4 C3 C2 121.46(14)
C4 C3 H3 119.3
C2 C3 H3 119.3
C3 C4 C5 119.51(14)
C3 C4 H4 120.2
C5 C4 H4 120.2
C6 C5 C4 120.62(15)
C6 C5 H5 119.7
C4 C5 H5 119.7
C5 C6 C1 122.01(14)
C5 C6 H6 119.0
C1 C6 H6 119.0
C8 C7 C2 120.96(13)
C8 C7 H7 119.5
C2 C7 H7 119.5
C7 C8 C9 121.65(13)
C7 C8 H8 119.2
C9 C8 H8 119.2
C10 C9 C8 119.87(12)
C10 C9 C14 122.34(11)
C8 C9 C14 117.78(12)
C9 C10 C11 117.45(11)
C9 C10 C1 117.91(11)
C11 C10 C1 124.65(11)
C12 C11 C15 114.08(10)
C12 C11 C10 116.70(11)
C15 C11 C10 129.12(11)
C18 C12 C11 124.36(11)
C18 C12 C13 111.37(11)
C11 C12 C13 124.21(11)
C14 C13 C12 118.60(11)
C14 C13 C20 132.39(12)
C12 C13 C20 108.92(11)
C13 C14 C9 120.21(12)
C13 C14 H14 119.9
C9 C14 H14 119.9
C16 C15 C11 121.32(12)
C16 C15 H15 119.3
C11 C15 H15 119.3
C15 C16 C17 122.70(12)
C15 C16 H16 118.6
C17 C16 H16 118.6
C18 C17 C16 117.94(12)
C18 C17 H17 121.0
C16 C17 H17 121.0
C17 C18 C12 119.31(12)
C17 C18 C19 131.22(12)
C12 C18 C19 109.45(12)
C18 C19 C20 105.13(10)
C18 C19 H19A 110.7
C20 C19 H19A 110.7
C18 C19 H19B 110.7
C20 C19 H19B 110.7
H19A C19 H19B 108.8
C13 C20 C19 105.06(11)
C13 C20 H20A 110.7
C19 C20 H20A 110.7
C13 C20 H20B 110.7
C19 C20 H20B 110.7
H20A C20 H20B 108.8

loop_
_geom_bond_atom_site_label_1
_geom_bond_atom_site_label_2
_geom_bond_distance
C1 C6 1.4106(19)
C1 C2 1.4239(18)
C1 C10 1.4587(16)
C2 C7 1.416(2)
C2 C3 1.417(2)
C3 C4 1.353(2)
C3 H3 0.9300
C4 C5 1.391(2)
C4 H4 0.9300
C5 C6 1.3723(19)
C5 H5 0.9300
C6 H6 0.9300
C7 C8 1.345(2)
C7 H7 0.9300
C8 C9 1.4278(18)
C8 H8 0.9300
C9 C10 1.4163(17)
C9 C14 1.4311(17)
C10 C11 1.4561(16)
C11 C12 1.4118(16)
C11 C15 1.4203(16)
C12 C18 1.4022(17)
C12 C13 1.4174(17)
C13 C14 1.3490(18)
C13 C20 1.5127(17)
C14 H14 0.9300
C15 C16 1.3736(17)
C15 H15 0.9300
C16 C17 1.4027(19)
C16 H16 0.9300
C17 C18 1.3706(19)
C17 H17 0.9300
C18 C19 1.5089(18)
C19 C20 1.541(2)
C19 H19A 0.9700
C19 H19B 0.9700
C20 H20A 0.9700
C20 H20B 0.9700

loop_
_geom_torsion_atom_site_label_1
_geom_torsion_atom_site_label_2
_geom_torsion_atom_site_label_3
_geom_torsion_atom_site_label_4
_geom_torsion
C6 C1 C2 C7 -170.66(12)
C10 C1 C2 C7 5.27(19)
C6 C1 C2 C3 6.34(19)
C10 C1 C2 C3 -177.73(11)
C7 C2 C3 C4 173.73(14)
C1 C2 C3 C4 -3.2(2)
C2 C3 C4 C5 -1.6(2)
C3 C4 C5 C6 3.0(2)
C4 C5 C6 C1 0.4(2)
C2 C1 C6 C5 -5.0(2)
C10 C1 C6 C5 179.27(12)
C3 C2 C7 C8 -175.12(13)
C1 C2 C7 C8 1.8(2)
C2 C7 C8 C9 -4.5(2)
C7 C8 C9 C10 -0.2(2)
C7 C8 C9 C14 -178.89(13)
C8 C9 C10 C11 -172.83(11)
C14 C9 C10 C11 5.76(17)
C8 C9 C10 C1 7.21(17)
C14 C9 C10 C1 -174.20(10)
C6 C1 C10 C9 165.96(12)
C2 C1 C10 C9 -9.64(16)
C6 C1 C10 C11 -13.99(18)
C2 C1 C10 C11 170.41(11)
C9 C10 C11 C12 -8.05(15)
C1 C10 C11 C12 171.91(10)
C9 C10 C11 C15 167.96(11)
C1 C10 C11 C15 -12.08(18)
C15 C11 C12 C18 5.23(16)
C10 C11 C12 C18 -178.16(10)
C15 C11 C12 C13 -171.59(10)
C10 C11 C12 C13 5.02(16)
C18 C12 C13 C14 -176.16(10)
C11 C12 C13 C14 1.03(18)
C18 C12 C13 C20 0.67(14)
C11 C12 C13 C20 177.86(10)
C12 C13 C14 C9 -3.78(17)
C20 C13 C14 C9 -179.72(12)
C10 C9 C14 C13 0.34(18)
C8 C9 C14 C13 178.95(11)
C12 C11 C15 C16 -5.40(16)
C10 C11 C15 C16 178.50(11)
C11 C15 C16 C17 1.7(2)
C15 C16 C17 C18 2.8(2)
C16 C17 C18 C12 -3.05(18)
C16 C17 C18 C19 174.90(12)
C11 C12 C18 C17 -1.09(18)
C13 C12 C18 C17 176.09(11)
C11 C12 C18 C19 -179.46(10)
C13 C12 C18 C19 -2.28(14)
C17 C18 C19 C20 -175.23(13)
C12 C18 C19 C20 2.87(13)
C14 C13 C20 C19 177.37(13)
C12 C13 C20 C19 1.14(13)
C18 C19 C20 C13 -2.37(13)
